data_7028702
loop_
_publ_author_name
'Sanz, Sergio'
'Frost, Jamie M.'
'Lorusso, Giulia'
'Evangelisti, Marco'
'Pitak, Mateusz B.'
'Coles, Simon J.'
'Nichol, Gary S.'
'Brechin, Euan K.'

_publ_section_title
;
 Combining oxime-based [Mn6] clusters with cyanometalates: 1D chains of
 [Mn6] SMMs from [M(CN)2](-) (M = Au, Ag).
;
_journal_issue 12
_journal_name_full 'Dalton transactions (Cambridge, England : 2003)'
_journal_page_first 4622
_journal_page_last 4625
_journal_paper_doi 10.1039/c3dt53502a
_journal_volume 43
_journal_year 2014
_chemical_formula_moiety 'C34 H30 Ag Mn3 N6 O8'
_chemical_formula_sum 'C34 H30 Ag Mn3 N6 O8'
_chemical_formula_weight 923.33
_chemical_name_systematic
;
 ?
;
_space_group_crystal_system triclinic
_space_group_IT_number 2
_space_group_name_Hall '-P 1'
_space_group_name_H-M_alt 'P -1'
_symmetry_space_group_name_Hall '-P 1'
_symmetry_space_group_name_H-M 'P -1'
_atom_sites_solution_hydrogens difmap
_atom_sites_solution_primary charge-flipping
_atom_sites_solution_secondary difmap
_audit_creation_method SHELXL-2012
_cell_angle_alpha 65.470(4)
_cell_angle_beta 64.209(4)
_cell_angle_gamma 60.181(4)
_cell_formula_units_Z 2
_cell_length_a 12.9417(5)
_cell_length_b 12.9939(5)
_cell_length_c 14.0502(6)
_cell_measurement_reflns_used 11042
_cell_measurement_temperature 120(2)
_cell_measurement_theta_max 28.7550
_cell_measurement_theta_min 3.1310
_cell_volume 1784.93(15)
_computing_cell_refinement 'CrysAlisPro (Agilent Technologies, 2011)'
_computing_data_collection 'CrysAlisPro (Agilent Technologies, 2011)'
_computing_data_reduction 'CrysAlisPro (Agilent Technologies, 2011)'
_computing_molecular_graphics 'DIAMOND (Brandenburg & Putz,1999), MERCURY 3.1(J.Appl.Cryst.41,466-470, 2008 )'
_computing_publication_material 'SHELXTL (Sheldrick, 2008) and local programs'
_computing_structure_refinement 'SHELXL-2012 (Sheldrick, 2012)'
_computing_structure_solution 'Superflip (Palatinus & Chapuis, 2007)'
_diffrn_ambient_temperature 120(2)
_diffrn_detector_area_resol_mean 10.3147
_diffrn_measured_fraction_theta_full 0.999
_diffrn_measured_fraction_theta_max 0.871
_diffrn_measurement_device_type 'Agilent Technologies SuperNova'
_diffrn_measurement_method '\w scans'
_diffrn_radiation_type MoK\a
_diffrn_radiation_wavelength 0.71073
_diffrn_reflns_av_R_equivalents 0.0430
_diffrn_reflns_av_unetI/netI 0.0484
_diffrn_reflns_Laue_measured_fraction_full 0.999
_diffrn_reflns_Laue_measured_fraction_max 0.871
_diffrn_reflns_limit_h_max 16
_diffrn_reflns_limit_h_min -16
_diffrn_reflns_limit_k_max 17
_diffrn_reflns_limit_k_min -17
_diffrn_reflns_limit_l_max 18
_diffrn_reflns_limit_l_min -18
_diffrn_reflns_number 29304
_diffrn_reflns_point_group_measured_fraction_full 0.999
_diffrn_reflns_point_group_measured_fraction_max 0.871
_diffrn_reflns_theta_full 25.242
_diffrn_reflns_theta_max 28.857
_diffrn_reflns_theta_min 2.801
_exptl_absorpt_coefficient_mu 1.637
_exptl_absorpt_correction_T_max 0.904
_exptl_absorpt_correction_T_min 0.577
_exptl_absorpt_correction_type analytical
_exptl_absorpt_process_details
;
CrysAlisPro, Agilent Technologies,
Version 1.171.36.24 (release 03-12-2012 CrysAlis171 .NET)
(compiled Dec  3 2012,18:21:49)
Analytical numeric absorption correction using a multifaceted crystal
   model based on expressions derived by R.C. Clark & J.S. Reid.
(Clark, R. C. & Reid, J. S. (1995). Acta Cryst. A51, 887-897)
;
_exptl_crystal_colour
;
black
;
_exptl_crystal_density_diffrn 1.718
_exptl_crystal_description
;
rod
;
_exptl_crystal_F_000 924
_exptl_crystal_size_max 0.374
_exptl_crystal_size_mid 0.090
_exptl_crystal_size_min 0.040
_refine_diff_density_max 0.455
_refine_diff_density_min -0.659
_refine_diff_density_rms 0.096
_refine_ls_extinction_method none
_refine_ls_goodness_of_fit_ref 1.058
_refine_ls_hydrogen_treatment constr
_refine_ls_matrix_type full
_refine_ls_number_parameters 473
_refine_ls_number_reflns 8158
_refine_ls_number_restraints 0
_refine_ls_restrained_S_all 1.058
_refine_ls_R_factor_all 0.0518
_refine_ls_R_factor_gt 0.0364
_refine_ls_shift/su_max 0.001
_refine_ls_shift/su_mean 0.000
_refine_ls_structure_factor_coef Fsqd
_refine_ls_weighting_details
;
 w=1/[\s^2^(Fo^2^)+(0.0222P)^2^+1.9318P]
 where P=(Fo^2^+2Fc^2^)/3
;
_refine_ls_weighting_scheme calc
_refine_ls_wR_factor_gt 0.0697
_refine_ls_wR_factor_ref 0.0752
_reflns_Friedel_coverage 0.000
_reflns_number_gt 6616
_reflns_number_total 8158
_reflns_threshold_expression 'I > 2\s(I)'
_cod_data_source_file c3dt53502a.txt
_cod_data_source_block compound2
_cod_database_code 7028702
_shelx_space_group_comment
;
The symmetry employed for this shelxl refinement is uniquely defined
by the following loop, which should always be used as a source of
symmetry information in preference to the above space-group names.
They are only intended as comments.
;
_shelx_estimated_absorpt_t_min 0.580
_shelx_estimated_absorpt_t_max 0.937
_shelxl_version_number 2012-9

loop_
_space_group_symop_operation_xyz
'x, y, z'
'-x, -y, -z'

loop_
_atom_site_label
_atom_site_type_symbol
_atom_site_fract_x
_atom_site_fract_y
_atom_site_fract_z
_atom_site_U_iso_or_equiv
_atom_site_adp_type
_atom_site_occupancy
_atom_site_site_symmetry_multiplicity
_atom_site_calc_flag
_atom_site_refinement_flags_posn
_atom_site_refinement_flags_adp
Ag1 Ag 0.35695(2) 0.99349(2) 0.01667(2) 0.02446(7) Uani 1 1 d . .
Mn1 Mn 0.44690(4) 0.94048(3) -0.36859(3) 0.00821(9) Uani 1 1 d . .
Mn2 Mn 0.70752(4) 0.95456(4) -0.40295(3) 0.00963(9) Uani 1 1 d . .
Mn3 Mn 0.69060(4) 0.69105(4) -0.32938(3) 0.00994(9) Uani 1 1 d . .
O1 O 0.28915(16) 1.01508(16) -0.39459(15) 0.0108(4) Uani 1 1 d . .
O2 O 0.54988(16) 0.67496(16) -0.32671(16) 0.0123(4) Uani 1 1 d . .
O3 O 0.80052(17) 1.05122(16) -0.47167(15) 0.0130(4) Uani 1 1 d . .
O4 O 0.46983(16) 1.09431(16) -0.44663(15) 0.0102(4) Uani 1 1 d . .
O5 O 0.77929(17) 0.52173(17) -0.30614(16) 0.0150(4) Uani 1 1 d . .
O6 O 0.85604(17) 0.80981(16) -0.39567(16) 0.0141(4) Uani 1 1 d . .
O7 O 0.61097(16) 0.86315(16) -0.36130(14) 0.0094(4) Uani 1 1 d . .
O8 O 0.77429(17) 0.72011(17) -0.51113(15) 0.0144(4) Uani 1 1 d . .
H8O H 0.7641 0.7931 -0.5466 0.017 Uiso 1 1 calc R U
N1 N 0.4386(2) 0.77451(19) -0.31809(18) 0.0103(5) Uani 1 1 d . .
N2 N 0.5585(2) 1.1065(2) -0.42561(18) 0.0102(5) Uani 1 1 d . .
N3 N 0.8398(2) 0.70296(19) -0.33087(18) 0.0115(5) Uani 1 1 d . .
N4 N 0.6070(2) 0.6751(2) -0.13764(19) 0.0163(5) Uani 1 1 d . .
N5 N 0.3663(2) 0.9707(2) -0.2052(2) 0.0173(5) Uani 1 1 d . .
N6 N 0.6716(2) 0.9673(2) -0.2384(2) 0.0172(5) Uani 1 1 d . .
C1 C 0.1963(2) 0.9768(2) -0.3239(2) 0.0104(5) Uani 1 1 d . .
C2 C 0.0744(3) 1.0642(3) -0.3066(2) 0.0166(6) Uani 1 1 d . .
H2 H 0.0601 1.1482 -0.3418 0.020 Uiso 1 1 calc R U
C3 C -0.0259(3) 1.0311(3) -0.2393(3) 0.0198(6) Uani 1 1 d . .
H3 H -0.1080 1.0921 -0.2294 0.024 Uiso 1 1 calc R U
C4 C -0.0067(3) 0.9090(3) -0.1865(3) 0.0212(7) Uani 1 1 d . .
H4 H -0.0750 0.8857 -0.1392 0.025 Uiso 1 1 calc R U
C5 C 0.1133(3) 0.8219(3) -0.2037(2) 0.0190(6) Uani 1 1 d . .
H5 H 0.1263 0.7381 -0.1679 0.023 Uiso 1 1 calc R U
C6 C 0.2162(2) 0.8522(2) -0.2718(2) 0.0124(6) Uani 1 1 d . .
C7 C 0.3398(3) 0.7525(2) -0.2871(2) 0.0128(6) Uani 1 1 d . .
C8 C 0.3521(3) 0.6244(3) -0.2664(3) 0.0248(7) Uani 1 1 d . .
H8A H 0.4352 0.5781 -0.3078 0.037 Uiso 1 1 calc R U
H8B H 0.2891 0.6275 -0.2897 0.037 Uiso 1 1 calc R U
H8C H 0.3399 0.5839 -0.1882 0.037 Uiso 1 1 calc R U
C9 C 0.7622(3) 1.1565(2) -0.4481(2) 0.0134(6) Uani 1 1 d . .
C10 C 0.8540(3) 1.1891(3) -0.4548(3) 0.0189(6) Uani 1 1 d . .
H10 H 0.9394 1.1379 -0.4772 0.023 Uiso 1 1 calc R U
C11 C 0.8208(3) 1.2950(3) -0.4291(3) 0.0234(7) Uani 1 1 d . .
H11 H 0.8839 1.3163 -0.4346 0.028 Uiso 1 1 calc R U
C12 C 0.6976(3) 1.3706(3) -0.3956(3) 0.0228(7) Uani 1 1 d . .
H12 H 0.6758 1.4414 -0.3749 0.027 Uiso 1 1 calc R U
C13 C 0.6065(3) 1.3422(3) -0.3925(2) 0.0192(6) Uani 1 1 d . .
H13 H 0.5219 1.3961 -0.3722 0.023 Uiso 1 1 calc R U
C14 C 0.6357(3) 1.2353(2) -0.4187(2) 0.0143(6) Uani 1 1 d . .
C15 C 0.5362(3) 1.2139(2) -0.4223(2) 0.0125(6) Uani 1 1 d . .
C16 C 0.4121(3) 1.3158(3) -0.4259(3) 0.0193(6) Uani 1 1 d . .
H16A H 0.4164 1.3666 -0.5010 0.029 Uiso 1 1 calc R U
H16B H 0.3890 1.3663 -0.3783 0.029 Uiso 1 1 calc R U
H16C H 0.3495 1.2813 -0.4005 0.029 Uiso 1 1 calc R U
C17 C 0.8495(2) 0.4555(2) -0.2384(2) 0.0140(6) Uani 1 1 d . .
C18 C 0.8619(3) 0.3332(3) -0.1878(3) 0.0210(7) Uani 1 1 d . .
H18 H 0.8201 0.3015 -0.2029 0.025 Uiso 1 1 calc R U
C19 C 0.9331(3) 0.2578(3) -0.1167(3) 0.0270(7) Uani 1 1 d . .
H19 H 0.9386 0.1757 -0.0822 0.032 Uiso 1 1 calc R U
C20 C 0.9967(3) 0.3024(3) -0.0957(3) 0.0295(8) Uani 1 1 d . .
H20 H 1.0458 0.2510 -0.0465 0.035 Uiso 1 1 calc R U
C21 C 0.9885(3) 0.4213(3) -0.1464(3) 0.0225(7) Uani 1 1 d . .
H21 H 1.0327 0.4507 -0.1316 0.027 Uiso 1 1 calc R U
C22 C 0.9167(3) 0.5007(3) -0.2192(2) 0.0154(6) Uani 1 1 d . .
C23 C 0.9208(2) 0.6225(3) -0.2785(2) 0.0134(6) Uani 1 1 d . .
C24 C 1.0189(3) 0.6533(3) -0.2799(3) 0.0251(7) Uani 1 1 d . .
H24A H 1.1014 0.5968 -0.3122 0.038 Uiso 1 1 calc R U
H24B H 1.0113 0.6457 -0.2050 0.038 Uiso 1 1 calc R U
H24C H 1.0081 0.7377 -0.3236 0.038 Uiso 1 1 calc R U
C25 C 0.5046(3) 0.6494(3) -0.0847(3) 0.0241(7) Uani 1 1 d . .
H25 H 0.4741 0.6319 -0.1243 0.029 Uiso 1 1 calc R U
C26 C 0.4407(3) 0.6468(3) 0.0244(3) 0.0299(8) Uani 1 1 d . .
H26 H 0.3676 0.6296 0.0577 0.036 Uiso 1 1 calc R U
C27 C 0.4847(3) 0.6695(3) 0.0840(3) 0.0287(8) Uani 1 1 d . .
H27 H 0.4423 0.6693 0.1587 0.034 Uiso 1 1 calc R U
C28 C 0.5934(3) 0.6928(3) 0.0315(3) 0.0247(7) Uani 1 1 d . .
C29 C 0.6491(3) 0.6957(3) -0.0790(3) 0.0216(7) Uani 1 1 d . .
H29 H 0.7220 0.7135 -0.1148 0.026 Uiso 1 1 calc R U
C30 C 0.6472(3) 0.7141(3) 0.0886(3) 0.0279(8) Uani 1 1 d . .
C31 C 0.6907(4) 0.7326(4) 0.1346(3) 0.0412(10) Uani 1 1 d . .
H31 H 0.7260 0.7475 0.1719 0.049 Uiso 1 1 calc R U
C32 C 0.3582(3) 0.9760(3) -0.1229(3) 0.0199(6) Uani 1 1 d . .
C33 C 0.6577(3) 0.9859(3) -0.1598(2) 0.0194(6) Uani 1 1 d . .
C34 C 0.8800(3) 0.6394(3) -0.5735(3) 0.0211(7) Uani 1 1 d . .
H34A H 0.8853 0.6761 -0.6512 0.032 Uiso 1 1 calc R U
H34B H 0.8718 0.5609 -0.5504 0.032 Uiso 1 1 calc R U
H34C H 0.9556 0.6258 -0.5616 0.032 Uiso 1 1 calc R U

loop_
_atom_site_aniso_label
_atom_site_aniso_U_11
_atom_site_aniso_U_22
_atom_site_aniso_U_33
_atom_site_aniso_U_23
_atom_site_aniso_U_13
_atom_site_aniso_U_12
Ag1 0.02627(14) 0.03370(14) 0.01705(13) -0.01287(11) -0.00723(10) -0.00824(11)
Mn1 0.00677(19) 0.00907(19) 0.0097(2) -0.00262(16) -0.00303(16) -0.00298(16)
Mn2 0.0079(2) 0.0100(2) 0.0123(2) -0.00316(17) -0.00335(16) -0.00383(16)
Mn3 0.0078(2) 0.0093(2) 0.0131(2) -0.00321(17) -0.00393(16) -0.00258(16)
O1 0.0086(9) 0.0113(9) 0.0121(10) -0.0013(8) -0.0034(8) -0.0046(8)
O2 0.0062(9) 0.0090(9) 0.0208(11) -0.0058(8) -0.0046(8) -0.0001(7)
O3 0.0132(10) 0.0137(10) 0.0159(10) -0.0049(8) -0.0038(8) -0.0074(8)
O4 0.0088(9) 0.0118(9) 0.0148(10) -0.0038(8) -0.0062(8) -0.0046(7)
O5 0.0127(10) 0.0114(9) 0.0208(11) -0.0027(8) -0.0083(8) -0.0028(8)
O6 0.0111(10) 0.0116(9) 0.0191(11) -0.0018(8) -0.0049(8) -0.0052(8)
O7 0.0079(9) 0.0106(9) 0.0104(10) -0.0024(8) -0.0032(7) -0.0037(7)
O8 0.0141(10) 0.0111(9) 0.0139(10) -0.0048(8) -0.0029(8) -0.0018(8)
N1 0.0089(11) 0.0097(11) 0.0115(12) -0.0027(9) -0.0052(9) -0.0011(9)
N2 0.0087(11) 0.0145(11) 0.0111(12) -0.0043(10) -0.0027(9) -0.0065(9)
N3 0.0124(12) 0.0087(11) 0.0123(12) -0.0027(9) -0.0030(9) -0.0037(9)
N4 0.0140(12) 0.0157(12) 0.0130(13) -0.0017(10) -0.0033(10) -0.0035(10)
N5 0.0142(13) 0.0218(13) 0.0162(14) -0.0088(11) -0.0013(10) -0.0067(10)
N6 0.0167(13) 0.0212(13) 0.0160(13) -0.0048(11) -0.0056(10) -0.0082(11)
C1 0.0109(13) 0.0149(13) 0.0068(13) -0.0028(11) -0.0032(11) -0.0054(11)
C2 0.0136(14) 0.0141(14) 0.0193(16) -0.0018(12) -0.0044(12) -0.0057(12)
C3 0.0073(14) 0.0192(15) 0.0250(17) -0.0041(13) -0.0028(12) -0.0025(12)
C4 0.0121(15) 0.0242(16) 0.0229(17) -0.0001(14) -0.0030(12) -0.0104(13)
C5 0.0159(15) 0.0159(15) 0.0222(16) 0.0011(13) -0.0051(12) -0.0092(12)
C6 0.0103(13) 0.0144(14) 0.0138(14) -0.0042(12) -0.0036(11) -0.0051(11)
C7 0.0133(14) 0.0138(14) 0.0132(14) -0.0009(12) -0.0057(11) -0.0071(11)
C8 0.0163(16) 0.0154(15) 0.046(2) -0.0081(15) -0.0095(15) -0.0073(12)
C9 0.0198(15) 0.0144(14) 0.0087(14) 0.0022(11) -0.0057(11) -0.0113(12)
C10 0.0163(15) 0.0194(15) 0.0259(17) -0.0039(13) -0.0104(13) -0.0083(12)
C11 0.0289(18) 0.0225(16) 0.0319(19) 0.0006(14) -0.0182(15) -0.0172(14)
C12 0.0322(18) 0.0147(15) 0.0326(19) -0.0046(14) -0.0191(15) -0.0098(13)
C13 0.0246(16) 0.0145(14) 0.0235(17) -0.0028(13) -0.0152(14) -0.0057(13)
C14 0.0202(15) 0.0124(14) 0.0154(15) -0.0011(12) -0.0095(12) -0.0081(12)
C15 0.0138(14) 0.0133(14) 0.0108(14) -0.0025(11) -0.0041(11) -0.0055(11)
C16 0.0171(15) 0.0163(15) 0.0279(18) -0.0096(13) -0.0126(13) -0.0004(12)
C17 0.0102(14) 0.0131(14) 0.0121(14) -0.0035(12) -0.0012(11) -0.0014(11)
C18 0.0170(15) 0.0170(15) 0.0221(17) -0.0026(13) -0.0035(13) -0.0056(12)
C19 0.0257(18) 0.0181(16) 0.0264(19) 0.0031(14) -0.0066(15) -0.0086(14)
C20 0.0304(19) 0.0253(18) 0.0224(18) 0.0035(14) -0.0158(15) -0.0043(15)
C21 0.0187(16) 0.0247(17) 0.0199(17) -0.0031(14) -0.0090(13) -0.0047(13)
C22 0.0098(14) 0.0158(14) 0.0150(15) -0.0054(12) -0.0031(11) -0.0003(11)
C23 0.0107(14) 0.0179(14) 0.0127(14) -0.0070(12) -0.0028(11) -0.0044(11)
C24 0.0227(17) 0.0253(17) 0.0319(19) -0.0005(15) -0.0157(15) -0.0112(14)
C25 0.0252(18) 0.0258(17) 0.0194(17) 0.0006(14) -0.0076(14) -0.0127(14)
C26 0.0228(18) 0.038(2) 0.0211(18) -0.0025(15) -0.0001(14) -0.0157(16)
C27 0.0257(18) 0.0316(19) 0.0187(17) -0.0063(15) 0.0002(14) -0.0096(15)
C28 0.0275(18) 0.0200(16) 0.0200(17) -0.0057(14) -0.0075(14) -0.0035(14)
C29 0.0193(16) 0.0176(15) 0.0210(17) -0.0044(13) -0.0034(13) -0.0049(13)
C30 0.035(2) 0.0302(18) 0.0168(17) -0.0074(15) -0.0046(14) -0.0122(16)
C31 0.055(3) 0.048(2) 0.026(2) -0.0077(18) -0.0156(19) -0.022(2)
C32 0.0178(16) 0.0209(16) 0.0193(17) -0.0071(13) -0.0056(13) -0.0044(13)
C33 0.0194(16) 0.0215(16) 0.0179(16) -0.0050(13) -0.0059(13) -0.0078(13)
C34 0.0155(15) 0.0194(15) 0.0223(17) -0.0100(13) -0.0005(13) -0.0029(12)

loop_
_atom_type_symbol
_atom_type_description
_atom_type_scat_dispersion_real
_atom_type_scat_dispersion_imag
_atom_type_scat_source
C C 0.0033 0.0016 'International Tables Vol C Tables 4.2.6.8 and 6.1.1.4'
H H 0.0000 0.0000 'International Tables Vol C Tables 4.2.6.8 and 6.1.1.4'
N N 0.0061 0.0033 'International Tables Vol C Tables 4.2.6.8 and 6.1.1.4'
O O 0.0106 0.0060 'International Tables Vol C Tables 4.2.6.8 and 6.1.1.4'
Mn Mn 0.3368 0.7283 'International Tables Vol C Tables 4.2.6.8 and 6.1.1.4'
Ag Ag -0.8971 1.1015 'International Tables Vol C Tables 4.2.6.8 and 6.1.1.4'

loop_
_geom_angle_atom_site_label_1
_geom_angle_atom_site_label_2
_geom_angle_atom_site_label_3
_geom_angle
_geom_angle_site_symmetry_1
_geom_angle_site_symmetry_3
C32 Ag1 C33 175.93(12) . 2_675
O1 Mn1 O4 89.56(8) . .
O1 Mn1 O4 84.57(7) . 2_674
O1 Mn1 O7 172.42(8) . .
O1 Mn1 N1 89.89(8) . .
O1 Mn1 N5 93.29(8) . .
O4 Mn1 O4 84.41(7) . 2_674
O4 Mn1 O7 89.78(8) . .
O4 Mn1 O7 87.85(7) 2_674 .
O4 Mn1 N1 168.30(8) . .
O4 Mn1 N1 83.91(7) 2_674 .
O4 Mn1 N5 96.79(8) . .
O4 Mn1 N5 177.55(8) 2_674 .
O7 Mn1 N1 89.23(8) . .
O7 Mn1 N5 94.28(8) . .
N1 Mn1 N5 94.91(9) . .
Mn3 Mn2 O3 150.16(6) . .
Mn3 Mn2 O6 61.41(6) . .
Mn3 Mn2 O7 30.96(5) . .
Mn3 Mn2 N2 119.20(6) . .
Mn3 Mn2 N6 97.61(6) . .
O3 Mn2 O6 90.32(8) . .
O3 Mn2 O7 168.51(8) . .
O3 Mn2 N2 88.02(9) . .
O3 Mn2 N6 93.20(9) . .
O6 Mn2 O7 92.35(8) . .
O6 Mn2 N2 174.58(9) . .
O6 Mn2 N6 93.54(9) . .
O7 Mn2 N2 88.30(8) . .
O7 Mn2 N6 97.78(8) . .
N2 Mn2 N6 91.70(9) . .
Mn2 Mn3 O2 122.30(6) . .
Mn2 Mn3 O5 145.66(6) . .
Mn2 Mn3 O7 31.14(5) . .
Mn2 Mn3 O8 77.80(5) . .
Mn2 Mn3 N3 59.23(6) . .
Mn2 Mn3 N4 96.95(6) . .
O2 Mn3 O5 90.76(8) . .
O2 Mn3 O7 91.80(8) . .
O2 Mn3 O8 94.44(8) . .
O2 Mn3 N3 178.47(9) . .
O2 Mn3 N4 89.68(8) . .
O5 Mn3 O7 175.92(9) . .
O5 Mn3 O8 91.76(8) . .
O5 Mn3 N3 87.72(8) . .
O5 Mn3 N4 91.78(8) . .
O7 Mn3 O8 84.88(7) . .
O7 Mn3 N3 89.73(8) . .
O7 Mn3 N4 91.41(8) . .
O8 Mn3 N3 85.83(8) . .
O8 Mn3 N4 174.53(8) . .
N3 Mn3 N4 90.14(9) . .
Mn1 O1 C1 120.83(16) . .
Mn3 O2 N1 117.74(14) . .
Mn2 O3 C9 122.04(17) . .
Mn1 O4 Mn1 95.59(7) . 2_674
Mn1 O4 N2 115.37(14) . .
Mn1 O4 N2 109.56(13) 2_674 .
Mn3 O5 C17 123.80(16) . .
Mn2 O6 N3 116.09(15) . .
Mn1 O7 Mn2 121.27(9) . .
Mn1 O7 Mn3 120.38(9) . .
Mn2 O7 Mn3 117.90(9) . .
Mn3 O8 H8O 115.1 . .
Mn3 O8 C34 130.00(18) . .
H8O O8 C34 109.5 . .
Mn1 N1 O2 116.85(15) . .
Mn1 N1 C7 126.66(18) . .
O2 N1 C7 116.2(2) . .
Mn2 N2 O4 115.85(15) . .
Mn2 N2 C15 126.46(18) . .
O4 N2 C15 117.7(2) . .
Mn3 N3 O6 114.85(16) . .
Mn3 N3 C23 127.79(19) . .
O6 N3 C23 117.4(2) . .
Mn3 N4 C25 117.60(19) . .
Mn3 N4 C29 125.8(2) . .
C25 N4 C29 116.5(3) . .
Mn1 N5 C32 160.9(2) . .
Mn2 N6 C33 171.5(2) . .
O1 C1 C2 118.3(2) . .
O1 C1 C6 122.9(2) . .
C2 C1 C6 118.7(2) . .
C1 C2 H2 119.2 . .
C1 C2 C3 121.5(3) . .
H2 C2 C3 119.2 . .
C2 C3 H3 120.0 . .
C2 C3 C4 120.1(3) . .
H3 C3 C4 120.0 . .
C3 C4 H4 120.6 . .
C3 C4 C5 118.9(3) . .
H4 C4 C5 120.6 . .
C4 C5 H5 118.8 . .
C4 C5 C6 122.4(3) . .
H5 C5 C6 118.8 . .
C1 C6 C5 118.4(2) . .
C1 C6 C7 123.3(2) . .
C5 C6 C7 118.3(2) . .
N1 C7 C6 120.2(2) . .
N1 C7 C8 119.8(2) . .
C6 C7 C8 120.0(2) . .
C7 C8 H8A 109.5 . .
C7 C8 H8B 109.5 . .
C7 C8 H8C 109.5 . .
H8A C8 H8B 109.5 . .
H8A C8 H8C 109.5 . .
H8B C8 H8C 109.5 . .
O3 C9 C10 117.2(3) . .
O3 C9 C14 123.3(2) . .
C10 C9 C14 119.5(2) . .
C9 C10 H10 119.9 . .
C9 C10 C11 120.3(3) . .
H10 C10 C11 119.9 . .
C10 C11 H11 119.4 . .
C10 C11 C12 121.2(3) . .
H11 C11 C12 119.4 . .
C11 C12 H12 120.4 . .
C11 C12 C13 119.2(3) . .
H12 C12 C13 120.4 . .
C12 C13 H13 119.1 . .
C12 C13 C14 121.7(3) . .
H13 C13 C14 119.1 . .
C9 C14 C13 118.0(3) . .
C9 C14 C15 122.2(2) . .
C13 C14 C15 119.6(3) . .
N2 C15 C14 119.2(2) . .
N2 C15 C16 120.2(2) . .
C14 C15 C16 120.6(2) . .
C15 C16 H16A 109.5 . .
C15 C16 H16B 109.5 . .
C15 C16 H16C 109.5 . .
H16A C16 H16B 109.5 . .
H16A C16 H16C 109.5 . .
H16B C16 H16C 109.5 . .
O5 C17 C18 117.8(3) . .
O5 C17 C22 123.3(3) . .
C18 C17 C22 118.8(3) . .
C17 C18 H18 119.1 . .
C17 C18 C19 121.8(3) . .
H18 C18 C19 119.1 . .
C18 C19 H19 120.2 . .
C18 C19 C20 119.7(3) . .
H19 C19 C20 120.2 . .
C19 C20 H20 120.1 . .
C19 C20 C21 119.7(3) . .
H20 C20 C21 120.1 . .
C20 C21 H21 119.0 . .
C20 C21 C22 122.1(3) . .
H21 C21 C22 119.0 . .
C17 C22 C21 118.0(3) . .
C17 C22 C23 122.4(3) . .
C21 C22 C23 119.5(3) . .
N3 C23 C22 119.4(2) . .
N3 C23 C24 120.1(3) . .
C22 C23 C24 120.5(2) . .
C23 C24 H24A 109.5 . .
C23 C24 H24B 109.5 . .
C23 C24 H24C 109.5 . .
H24A C24 H24B 109.5 . .
H24A C24 H24C 109.5 . .
H24B C24 H24C 109.5 . .
N4 C25 H25 118.1 . .
N4 C25 C26 123.8(3) . .
H25 C25 C26 118.1 . .
C25 C26 H26 120.5 . .
C25 C26 C27 119.1(3) . .
H26 C26 C27 120.5 . .
C26 C27 H27 120.9 . .
C26 C27 C28 118.2(3) . .
H27 C27 C28 120.9 . .
C27 C28 C29 118.2(3) . .
C27 C28 C30 121.6(3) . .
C29 C28 C30 120.2(3) . .
N4 C29 C28 124.2(3) . .
N4 C29 H29 117.9 . .
C28 C29 H29 117.9 . .
C28 C30 C31 179.4(4) . .
C30 C31 H31 180.0 . .
Ag1 C32 N5 174.2(3) . .
Ag1 C33 N6 175.7(3) 2_675 .
O8 C34 H34A 109.5 . .
O8 C34 H34B 109.5 . .
O8 C34 H34C 109.5 . .
H34A C34 H34B 109.5 . .
H34A C34 H34C 109.5 . .
H34B C34 H34C 109.5 . .

loop_
_geom_bond_atom_site_label_1
_geom_bond_atom_site_label_2
_geom_bond_distance
_geom_bond_site_symmetry_2
Ag1 C32 2.058(3) .
Ag1 C33 2.054(3) 2_675
Mn1 O1 1.9047(18) .
Mn1 O4 1.9423(18) .
Mn1 O4 2.4822(18) 2_674
Mn1 O7 1.8736(18) .
Mn1 N1 2.015(2) .
Mn1 N5 2.184(2) .
Mn2 Mn3 3.2326(6) .
Mn2 O3 1.8557(19) .
Mn2 O6 1.9126(19) .
Mn2 O7 1.8913(18) .
Mn2 N2 1.986(2) .
Mn2 N6 2.213(2) .
Mn3 O2 1.9169(18) .
Mn3 O5 1.8662(18) .
Mn3 O7 1.8819(18) .
Mn3 O8 2.2442(19) .
Mn3 N3 2.003(2) .
Mn3 N4 2.386(2) .
O1 C1 1.351(3) .
O2 N1 1.374(3) .
O3 C9 1.336(3) .
O4 Mn1 2.4822(18) 2_674
O4 N2 1.393(3) .
O5 C17 1.329(3) .
O6 N3 1.369(3) .
O8 H8O 0.840 .
O8 C34 1.425(3) .
N1 C7 1.296(3) .
N2 C15 1.295(3) .
N3 C23 1.295(3) .
N4 C25 1.341(4) .
N4 C29 1.330(4) .
N5 C32 1.143(4) .
N6 C33 1.146(4) .
C1 C2 1.396(4) .
C1 C6 1.410(4) .
C2 H2 0.950 .
C2 C3 1.383(4) .
C3 H3 0.950 .
C3 C4 1.385(4) .
C4 H4 0.950 .
C4 C5 1.380(4) .
C5 H5 0.950 .
C5 C6 1.395(4) .
C6 C7 1.467(4) .
C7 C8 1.503(4) .
C8 H8A 0.980 .
C8 H8B 0.980 .
C8 H8C 0.980 .
C9 C10 1.404(4) .
C9 C14 1.412(4) .
C10 H10 0.950 .
C10 C11 1.378(4) .
C11 H11 0.950 .
C11 C12 1.379(4) .
C12 H12 0.950 .
C12 C13 1.379(4) .
C13 H13 0.950 .
C13 C14 1.411(4) .
C14 C15 1.470(4) .
C15 C16 1.495(4) .
C16 H16A 0.980 .
C16 H16B 0.980 .
C16 H16C 0.980 .
C17 C18 1.402(4) .
C17 C22 1.420(4) .
C18 H18 0.950 .
C18 C19 1.377(4) .
C19 H19 0.950 .
C19 C20 1.389(5) .
C20 H20 0.950 .
C20 C21 1.377(5) .
C21 H21 0.950 .
C21 C22 1.405(4) .
C22 C23 1.467(4) .
C23 C24 1.500(4) .
C24 H24A 0.980 .
C24 H24B 0.980 .
C24 H24C 0.980 .
C25 H25 0.950 .
C25 C26 1.384(4) .
C26 H26 0.950 .
C26 C27 1.378(5) .
C27 H27 0.950 .
C27 C28 1.396(5) .
C28 C29 1.391(4) .
C28 C30 1.438(5) .
C29 H29 0.950 .
C30 C31 1.171(5) .
C31 H31 0.950 .
C33 Ag1 2.054(3) 2_675
C34 H34A 0.980 .
C34 H34B 0.980 .
C34 H34C 0.980 .

loop_
_geom_hbond_atom_site_label_D
_geom_hbond_atom_site_label_H
_geom_hbond_atom_site_label_A
_geom_hbond_distance_DH
_geom_hbond_distance_HA
_geom_hbond_distance_DA
_geom_hbond_angle_DHA
_geom_hbond_site_symmetry_A
O8 H8O O1 0.84 2.11 2.936(3) 168.2 2_674

loop_
_geom_torsion_atom_site_label_1
_geom_torsion_atom_site_label_2
_geom_torsion_atom_site_label_3
_geom_torsion_atom_site_label_4
_geom_torsion
_geom_torsion_site_symmetry_1
Mn3 Mn2 O3 C9 -157.79(15) .
O6 Mn2 O3 C9 -140.0(2) .
O7 Mn2 O3 C9 116.5(4) .
N2 Mn2 O3 C9 45.2(2) .
N6 Mn2 O3 C9 -46.4(2) .
Mn2 Mn3 O5 C17 56.9(3) .
O2 Mn3 O5 C17 -137.9(2) .
O8 Mn3 O5 C17 127.6(2) .
N3 Mn3 O5 C17 41.8(2) .
N4 Mn3 O5 C17 -48.2(2) .
O4 Mn1 O7 Mn2 9.34(11) .
O4 Mn1 O7 Mn2 93.76(10) 2_674
O4 Mn1 O7 Mn3 -162.80(11) .
O4 Mn1 O7 Mn3 -78.38(10) 2_674
N1 Mn1 O7 Mn2 177.69(11) .
N1 Mn1 O7 Mn3 5.55(11) .
N5 Mn1 O7 Mn2 -87.45(12) .
N5 Mn1 O7 Mn3 100.41(11) .
Mn2 Mn3 O7 Mn1 172.40(18) .
O2 Mn3 O7 Mn1 3.28(11) .
O2 Mn3 O7 Mn2 -169.12(10) .
O8 Mn3 O7 Mn1 97.58(11) .
O8 Mn3 O7 Mn2 -74.82(10) .
N3 Mn3 O7 Mn1 -176.58(11) .
N3 Mn3 O7 Mn2 11.02(11) .
N4 Mn3 O7 Mn1 -86.44(11) .
N4 Mn3 O7 Mn2 101.16(11) .
Mn3 Mn2 O7 Mn1 -172.33(18) .
O3 Mn2 O7 Mn1 -67.0(4) .
O3 Mn2 O7 Mn3 105.3(4) .
O6 Mn2 O7 Mn1 -170.27(11) .
O6 Mn2 O7 Mn3 2.06(11) .
N2 Mn2 O7 Mn1 4.34(11) .
N2 Mn2 O7 Mn3 176.67(11) .
N6 Mn2 O7 Mn1 95.83(11) .
N6 Mn2 O7 Mn3 -91.84(11) .
Mn3 O2 N1 Mn1 23.8(2) .
Mn3 O2 N1 C7 -161.96(19) .
Mn1 O4 N2 Mn2 36.2(2) .
Mn1 O4 N2 Mn2 -70.27(16) 2_674
Mn1 O4 N2 C15 -143.6(2) .
Mn1 O4 N2 C15 109.9(2) 2_674
Mn2 O6 N3 Mn3 34.9(2) .
Mn2 O6 N3 C23 -145.08(19) .
Mn1 O1 C1 C2 144.3(2) .
Mn1 O1 C1 C6 -39.5(3) .
O1 C1 C2 C3 176.9(3) .
C6 C1 C2 C3 0.5(4) .
C1 C2 C3 C4 0.6(4) .
C2 C3 C4 C5 -1.1(5) .
C3 C4 C5 C6 0.5(5) .
C4 C5 C6 C1 0.6(4) .
C4 C5 C6 C7 -178.4(3) .
O1 C1 C6 C5 -177.3(2) .
O1 C1 C6 C7 1.7(4) .
C2 C1 C6 C5 -1.1(4) .
C2 C1 C6 C7 177.9(2) .
Mn1 N1 C7 C6 -8.5(4) .
Mn1 N1 C7 C8 171.7(2) .
O2 N1 C7 C6 177.9(2) .
O2 N1 C7 C8 -1.9(4) .
C1 C6 C7 N1 23.5(4) .
C1 C6 C7 C8 -156.7(3) .
C5 C6 C7 N1 -157.5(3) .
C5 C6 C7 C8 22.3(4) .
Mn2 O3 C9 C10 147.1(2) .
Mn2 O3 C9 C14 -33.7(3) .
O3 C9 C10 C11 -178.5(3) .
C14 C9 C10 C11 2.4(4) .
C9 C10 C11 C12 0.5(5) .
C10 C11 C12 C13 -2.9(5) .
C11 C12 C13 C14 2.5(5) .
C12 C13 C14 C9 0.3(4) .
C12 C13 C14 C15 -175.4(3) .
O3 C9 C14 C13 178.2(3) .
O3 C9 C14 C15 -6.2(4) .
C10 C9 C14 C13 -2.7(4) .
C10 C9 C14 C15 172.9(3) .
Mn2 N2 C15 C14 10.4(4) .
Mn2 N2 C15 C16 -171.6(2) .
O4 N2 C15 C14 -169.9(2) .
O4 N2 C15 C16 8.1(4) .
C9 C14 C15 N2 17.6(4) .
C9 C14 C15 C16 -160.5(3) .
C13 C14 C15 N2 -166.9(3) .
C13 C14 C15 C16 15.0(4) .
Mn3 O5 C17 C18 150.0(2) .
Mn3 O5 C17 C22 -33.1(4) .
O5 C17 C18 C19 179.8(3) .
C22 C17 C18 C19 2.8(4) .
C17 C18 C19 C20 -1.3(5) .
C18 C19 C20 C21 -0.2(5) .
C19 C20 C21 C22 0.3(5) .
C20 C21 C22 C17 1.2(4) .
C20 C21 C22 C23 -174.3(3) .
O5 C17 C22 C21 -179.5(3) .
O5 C17 C22 C23 -4.2(4) .
C18 C17 C22 C21 -2.6(4) .
C18 C17 C22 C23 172.7(3) .
Mn3 N3 C23 C22 7.7(4) .
Mn3 N3 C23 C24 -173.2(2) .
O6 N3 C23 C22 -172.3(2) .
O6 N3 C23 C24 6.8(4) .
C17 C22 C23 N3 16.4(4) .
C17 C22 C23 C24 -162.7(3) .
C21 C22 C23 N3 -168.3(3) .
C21 C22 C23 C24 12.6(4) .
Mn3 N4 C25 C26 -174.8(3) .
C29 N4 C25 C26 1.9(4) .
N4 C25 C26 C27 -1.3(5) .
C25 C26 C27 C28 -0.7(5) .
C26 C27 C28 C29 2.0(5) .
C26 C27 C28 C30 -178.3(3) .
Mn3 N4 C29 C28 175.9(2) .
C25 N4 C29 C28 -0.5(4) .
C27 C28 C29 N4 -1.4(5) .
C30 C28 C29 N4 178.9(3) .
